data_1517039
loop_
_publ_author_name
'Jian Wu'
'Jian-Qiang Liu'

_publ_section_title
;
 Coexistence of planar tetramer and cyclic octamer water clusters in a
 polymer: Synthesis, DFT study and magnetism
;
_journal_name_full
;
Inorganica Chimica Acta
;
_journal_page_first 20
_journal_page_last 24
_journal_volume 402
_journal_year 2013
_chemical_formula_moiety 'C50 H54 Co2 N8 O10, 10(H2 O)'
_chemical_formula_sum 'C50 H74 Co2 N8 O20'
_chemical_formula_weight 1225.03
_space_group_IT_number 14
_symmetry_cell_setting monoclinic
_symmetry_space_group_name_Hall '-P 2ybc'
_symmetry_space_group_name_H-M 'P 1 21/c 1'
_atom_sites_solution_hydrogens geom
_atom_sites_solution_primary direct
_atom_sites_solution_secondary difmap
_cell_angle_alpha 90.00
_cell_angle_beta 101.6330(10)
_cell_angle_gamma 90.00
_cell_formula_units_Z 4
_cell_length_a 21.0889(14)
_cell_length_b 13.6528(9)
_cell_length_c 19.9806(14)
_cell_measurement_reflns_used 11650
_cell_measurement_temperature 150(2)
_cell_measurement_theta_max 25.80
_cell_measurement_theta_min 1.80
_cell_volume 5634.7(7)
_computing_cell_refinement APEX2
_computing_data_collection 'APEX2 (Bruker, 2004)'
_computing_data_reduction APEX2
_computing_molecular_graphics APEX2
_computing_publication_material APEX2
_computing_structure_refinement 'SHELXL-97 (Sheldrick, 1997)'
_computing_structure_solution 'SHELXS-97 (Sheldrick, 1990)'
_diffrn_ambient_temperature 150(2)
_diffrn_measured_fraction_theta_full 0.997
_diffrn_measured_fraction_theta_max 0.997
_diffrn_radiation_monochromator graphite
_diffrn_radiation_source 'fine-focus sealed tube'
_diffrn_radiation_type MoK\a
_diffrn_radiation_wavelength 0.71073
_diffrn_reflns_av_R_equivalents 0.0424
_diffrn_reflns_av_sigmaI/netI 0.0561
_diffrn_reflns_limit_h_max 26
_diffrn_reflns_limit_h_min -18
_diffrn_reflns_limit_k_max 17
_diffrn_reflns_limit_k_min -14
_diffrn_reflns_limit_l_max 22
_diffrn_reflns_limit_l_min -25
_diffrn_reflns_number 31659
_diffrn_reflns_theta_full 26.50
_diffrn_reflns_theta_max 26.50
_diffrn_reflns_theta_min 1.79
_diffrn_standards_decay_% 0
_diffrn_standards_interval_count 0
_exptl_absorpt_coefficient_mu 0.671
_exptl_absorpt_correction_T_max 0.9483
_exptl_absorpt_correction_T_min 0.8344
_exptl_absorpt_correction_type multi-scan
_exptl_absorpt_process_details SADABS
_exptl_crystal_colour pink
_exptl_crystal_density_diffrn 1.444
_exptl_crystal_density_method 'not measured'
_exptl_crystal_description block
_exptl_crystal_F_000 2576
_exptl_crystal_size_max 0.28
_exptl_crystal_size_mid 0.18
_exptl_crystal_size_min 0.08
_refine_diff_density_max 1.049
_refine_diff_density_min -0.929
_refine_diff_density_rms 0.096
_refine_ls_extinction_method none
_refine_ls_goodness_of_fit_ref 0.994
_refine_ls_hydrogen_treatment constr
_refine_ls_matrix_type full
_refine_ls_number_parameters 725
_refine_ls_number_reflns 11650
_refine_ls_number_restraints 0
_refine_ls_restrained_S_all 0.994
_refine_ls_R_factor_all 0.0918
_refine_ls_R_factor_gt 0.0605
_refine_ls_shift/su_max 0.002
_refine_ls_shift/su_mean 0.000
_refine_ls_structure_factor_coef Fsqd
_refine_ls_weighting_details 'calc w=1/[\s^2^(Fo^2^)+(0.0951P)^2^+6.9492P] where P=(Fo^2^+2Fc^2^)/3'
_refine_ls_weighting_scheme calc
_refine_ls_wR_factor_gt 0.1565
_refine_ls_wR_factor_ref 0.1792
_reflns_number_gt 8024
_reflns_number_total 11650
_reflns_threshold_expression >2sigma(I)
_cod_data_source_file ICA-2013-402-20-24.cif
_cod_data_source_block cif
_cod_original_sg_symbol_H-M 'P 21/c'
_cod_database_code 1517039

loop_
_symmetry_equiv_pos_as_xyz
'x, y, z'
'-x, y+1/2, -z+1/2'
'-x, -y, -z'
'x, -y-1/2, z-1/2'

loop_
_atom_site_label
_atom_site_type_symbol
_atom_site_fract_x
_atom_site_fract_y
_atom_site_fract_z
_atom_site_U_iso_or_equiv
_atom_site_adp_type
_atom_site_occupancy
_atom_site_symmetry_multiplicity
_atom_site_calc_flag
_atom_site_refinement_flags
Co1 Co 0.41839(2) 0.39252(4) 0.16703(2) 0.02146(14) Uani 1 1 d .
Co2 Co 1.07531(2) 0.37214(3) 0.82763(2) 0.01875(14) Uani 1 1 d .
O1 O 0.36197(14) 0.3383(2) 0.06611(13) 0.0381(7) Uani 1 1 d .
O2 O 0.31973(13) 0.4403(2) 0.12983(14) 0.0352(7) Uani 1 1 d .
O3 O 0.12411(14) 0.3062(2) -0.07473(13) 0.0367(7) Uani 1 1 d .
O4 O 0.17579(12) 0.4101(2) -0.12865(15) 0.0367(7) Uani 1 1 d .
O5 O 0.45664(13) 0.5042(2) 0.11578(13) 0.0349(7) Uani 1 1 d .
O6 O 0.45322(17) 0.6186(2) 0.03452(16) 0.0529(9) Uani 1 1 d .
O7 O 1.03759(13) 0.48364(19) 0.88140(12) 0.0299(6) Uani 1 1 d .
O8 O 1.05137(15) 0.5902(2) 0.96895(15) 0.0449(8) Uani 1 1 d .
O1W O 0.37504(11) 0.27285(18) 0.21028(13) 0.0287(6) Uani 1 1 d .
H11 H 0.3421 0.2422 0.1897 0.043 Uiso 1 1 d R
H12 H 0.3779 0.2654 0.2527 0.043 Uiso 1 1 d R
O2W O 1.12001(12) 0.25716(18) 0.78021(13) 0.0280(6) Uani 1 1 d .
H21 H 1.1541 0.2308 0.8026 0.042 Uiso 1 1 d R
H22 H 1.1218 0.2554 0.7384 0.042 Uiso 1 1 d R
O3W O 0.34166(15) 0.2429(2) 0.33636(15) 0.0419(7) Uani 1 1 d .
H31 H 0.3734 0.2299 0.3690 0.063 Uiso 1 1 d R
H32 H 0.3226 0.1883 0.3256 0.063 Uiso 1 1 d R
O4W O 0.22701(14) 0.3580(2) 0.32381(15) 0.0423(7) Uani 1 1 d .
H41 H 0.2286 0.3896 0.2877 0.063 Uiso 1 1 d R
H42 H 0.2608 0.3236 0.3339 0.063 Uiso 1 1 d R
O5W O 0.26290(15) 0.1685(3) 0.16607(16) 0.0528(9) Uani 1 1 d .
H51 H 0.2318 0.2082 0.1623 0.079 Uiso 1 1 d R
H52 H 0.2647 0.1354 0.2020 0.079 Uiso 1 1 d R
O6W O 0.14514(16) 0.2734(2) 0.15066(15) 0.0480(8) Uani 1 1 d .
H61 H 0.1242 0.2817 0.1102 0.072 Uiso 1 1 d R
H62 H 0.1648 0.3259 0.1638 0.072 Uiso 1 1 d R
O7W O 0.26941(16) 0.0698(2) 0.29427(17) 0.0541(9) Uani 1 1 d .
H71 H 0.2403 0.0694 0.3177 0.081 Uiso 1 1 d R
H72 H 0.2999 0.0333 0.3130 0.081 Uiso 1 1 d R
O8W O 0.05256(17) 0.2788(3) 0.03302(17) 0.0638(10) Uani 1 1 d .
H81 H 0.0538 0.2635 -0.0074 0.096 Uiso 1 1 d R
H82 H 0.0142 0.2945 0.0366 0.096 Uiso 1 1 d R
O9W O 0.21568(17) 0.4590(3) 0.19775(17) 0.0605(10) Uani 1 1 d .
H91 H 0.2515 0.4504 0.1862 0.091 Uiso 1 1 d R
H92 H 0.1906 0.4889 0.1660 0.091 Uiso 1 1 d R
O10W O 0.10141(17) 0.4991(2) 0.10308(17) 0.0573(9) Uani 1 1 d .
H101 H 0.0634 0.5063 0.1093 0.086 Uiso 1 1 d R
H102 H 0.1056 0.5293 0.0673 0.086 Uiso 1 1 d R
N1 N 0.50509(14) 0.3139(2) 0.18031(14) 0.0232(6) Uani 1 1 d .
N2 N 0.59430(14) 0.2308(2) 0.21701(16) 0.0287(7) Uani 1 1 d .
N3 N 1.01056(13) 0.5301(2) 0.64366(13) 0.0186(6) Uani 1 1 d .
N4 N 1.05588(13) 0.44914(19) 0.73574(14) 0.0182(6) Uani 1 1 d .
N5 N 0.44177(13) 0.4630(2) 0.26218(14) 0.0192(6) Uani 1 1 d .
N6 N 0.48957(13) 0.5409(2) 0.35478(14) 0.0207(6) Uani 1 1 d .
N7 N 0.90142(13) 0.2073(2) 0.76869(16) 0.0261(7) Uani 1 1 d .
N8 N 0.98849(13) 0.2942(2) 0.80977(14) 0.0217(6) Uani 1 1 d .
C1 C 0.3148(2) 0.3914(3) 0.0764(2) 0.0414(11) Uani 1 1 d .
C2 C 0.2521(2) 0.4030(5) 0.0218(3) 0.079(2) Uani 1 1 d .
H2A H 0.2154 0.4083 0.0456 0.095 Uiso 1 1 calc R
H2B H 0.2547 0.4659 -0.0022 0.095 Uiso 1 1 calc R
C3 C 0.2375(3) 0.3297(4) -0.0274(3) 0.0702(18) Uani 1 1 d .
H3A H 0.2328 0.2668 -0.0043 0.084 Uiso 1 1 calc R
H3B H 0.2740 0.3230 -0.0513 0.084 Uiso 1 1 calc R
C4 C 0.1757(2) 0.3495(3) -0.0800(2) 0.0403(11) Uani 1 1 d .
C5 C 0.4294(2) 0.5556(3) 0.0661(2) 0.0404(10) Uani 1 1 d .
H5 H 0.3843 0.5445 0.0509 0.049 Uiso 1 1 calc R
C6 C 1.0699(2) 0.5273(3) 0.9333(2) 0.0394(10) Uani 1 1 d .
H6 H 1.1142 0.5091 0.9462 0.047 Uiso 1 1 calc R
C7 C 0.53998(18) 0.3084(3) 0.1283(2) 0.0300(9) Uani 1 1 d .
H7 H 0.5271 0.3360 0.0840 0.036 Uiso 1 1 calc R
C8 C 0.59467(18) 0.2579(3) 0.1508(2) 0.0351(10) Uani 1 1 d .
H8 H 0.6274 0.2436 0.1258 0.042 Uiso 1 1 calc R
C9 C 0.53944(16) 0.2657(3) 0.23318(18) 0.0232(8) Uani 1 1 d .
C10 C 0.52401(18) 0.2521(3) 0.30194(18) 0.0280(8) Uani 1 1 d .
H10A H 0.5202 0.1820 0.3110 0.042 Uiso 1 1 calc R
H10B H 0.4830 0.2849 0.3036 0.042 Uiso 1 1 calc R
H10C H 0.5587 0.2805 0.3366 0.042 Uiso 1 1 calc R
C11 C 0.64511(17) 0.1758(3) 0.2621(2) 0.0366(10) Uani 1 1 d .
H11A H 0.6716 0.1412 0.2338 0.044 Uiso 1 1 calc R
H11B H 0.6247 0.1256 0.2866 0.044 Uiso 1 1 calc R
C12 C 0.68895(16) 0.2387(3) 0.3138(2) 0.0276(8) Uani 1 1 d .
C13 C 0.72343(17) 0.1946(3) 0.3727(2) 0.0279(8) Uani 1 1 d .
H13 H 0.7176 0.1267 0.3800 0.034 Uiso 1 1 calc R
C14 C 0.76626(17) 0.2482(3) 0.42095(19) 0.0247(8) Uani 1 1 d .
H14 H 0.7903 0.2164 0.4603 0.030 Uiso 1 1 calc R
C15 C 0.77412(15) 0.3489(2) 0.41180(17) 0.0193(7) Uani 1 1 d .
C16 C 0.73878(16) 0.3924(3) 0.35281(19) 0.0257(8) Uani 1 1 d .
H16 H 0.7431 0.4607 0.3457 0.031 Uiso 1 1 calc R
C17 C 0.69723(17) 0.3372(3) 0.30419(19) 0.0287(8) Uani 1 1 d .
H17 H 0.6743 0.3680 0.2639 0.034 Uiso 1 1 calc R
C18 C 0.82142(16) 0.4061(2) 0.46173(16) 0.0184(7) Uani 1 1 d .
C19 C 0.81320(16) 0.5075(2) 0.46809(17) 0.0211(7) Uani 1 1 d .
H19 H 0.7761 0.5387 0.4418 0.025 Uiso 1 1 calc R
C20 C 0.85840(16) 0.5623(2) 0.51212(17) 0.0210(7) Uani 1 1 d .
H20 H 0.8517 0.6305 0.5165 0.025 Uiso 1 1 calc R
C21 C 0.91349(16) 0.5189(2) 0.54997(16) 0.0195(7) Uani 1 1 d .
C22 C 0.92232(17) 0.4194(3) 0.54392(17) 0.0226(7) Uani 1 1 d .
H22A H 0.9600 0.3890 0.5695 0.027 Uiso 1 1 calc R
C23 C 0.87650(17) 0.3632(2) 0.50071(17) 0.0216(7) Uani 1 1 d .
H23 H 0.8829 0.2946 0.4978 0.026 Uiso 1 1 calc R
C24 C 0.96313(17) 0.5838(3) 0.59405(17) 0.0234(8) Uani 1 1 d .
H24A H 0.9861 0.6219 0.5642 0.028 Uiso 1 1 calc R
H24B H 0.9404 0.6308 0.6187 0.028 Uiso 1 1 calc R
C25 C 0.94245(17) 0.5101(3) 0.73047(18) 0.0251(8) Uani 1 1 d .
H25A H 0.9462 0.4773 0.7747 0.038 Uiso 1 1 calc R
H25B H 0.9062 0.4819 0.6977 0.038 Uiso 1 1 calc R
H25C H 0.9348 0.5802 0.7358 0.038 Uiso 1 1 calc R
C26 C 1.00282(16) 0.4965(2) 0.70512(16) 0.0177(7) Uani 1 1 d .
C27 C 1.07048(17) 0.5014(3) 0.63381(17) 0.0232(8) Uani 1 1 d .
H27 H 1.0887 0.5137 0.5949 0.028 Uiso 1 1 calc R
C28 C 1.09813(16) 0.4522(2) 0.69076(17) 0.0215(7) Uani 1 1 d .
H28 H 1.1401 0.4238 0.6989 0.026 Uiso 1 1 calc R
C29 C 0.40139(16) 0.4635(3) 0.30883(18) 0.0225(7) Uani 1 1 d .
H29 H 0.3596 0.4346 0.3016 0.027 Uiso 1 1 calc R
C30 C 0.42997(17) 0.5109(3) 0.36564(18) 0.0246(8) Uani 1 1 d .
H30 H 0.4127 0.5216 0.4054 0.029 Uiso 1 1 calc R
C31 C 0.49498(16) 0.5097(2) 0.29200(16) 0.0198(7) Uani 1 1 d .
C32 C 0.55483(17) 0.5243(3) 0.26475(19) 0.0268(8) Uani 1 1 d .
H32A H 0.5470 0.5041 0.2167 0.040 Uiso 1 1 calc R
H32B H 0.5899 0.4848 0.2912 0.040 Uiso 1 1 calc R
H32C H 0.5671 0.5936 0.2683 0.040 Uiso 1 1 calc R
C33 C 0.53806(18) 0.5914(3) 0.40475(18) 0.0273(8) Uani 1 1 d .
H33A H 0.5160 0.6301 0.4353 0.033 Uiso 1 1 calc R
H33B H 0.5617 0.6378 0.3806 0.033 Uiso 1 1 calc R
C34 C 0.58645(16) 0.5229(2) 0.44794(16) 0.0212(7) Uani 1 1 d .
C35 C 0.64205(16) 0.5622(3) 0.48769(17) 0.0223(7) Uani 1 1 d .
H35 H 0.6502 0.6305 0.4856 0.027 Uiso 1 1 calc R
C36 C 0.68573(16) 0.5033(3) 0.53022(17) 0.0215(7) Uani 1 1 d .
H36 H 0.7230 0.5319 0.5581 0.026 Uiso 1 1 calc R
C37 C 0.67595(15) 0.4018(2) 0.53297(16) 0.0180(7) Uani 1 1 d .
C38 C 0.62008(16) 0.3630(2) 0.49235(16) 0.0202(7) Uani 1 1 d .
H38 H 0.6123 0.2945 0.4931 0.024 Uiso 1 1 calc R
C39 C 0.57578(17) 0.4228(2) 0.45089(16) 0.0218(7) Uani 1 1 d .
H39 H 0.5376 0.3951 0.4241 0.026 Uiso 1 1 calc R
C40 C 0.72240(15) 0.3394(3) 0.58018(17) 0.0193(7) Uani 1 1 d .
C41 C 0.76045(16) 0.3787(3) 0.63884(19) 0.0244(8) Uani 1 1 d .
H41A H 0.7581 0.4467 0.6478 0.029 Uiso 1 1 calc R
C42 C 0.80215(17) 0.3194(3) 0.68473(19) 0.0281(8) Uani 1 1 d .
H42A H 0.8272 0.3472 0.7251 0.034 Uiso 1 1 calc R
C43 C 0.80734(16) 0.2207(3) 0.67190(19) 0.0236(8) Uani 1 1 d .
C44 C 0.76940(16) 0.1806(3) 0.61427(18) 0.0252(8) Uani 1 1 d .
H44 H 0.7723 0.1125 0.6056 0.030 Uiso 1 1 calc R
C45 C 0.72706(16) 0.2385(2) 0.56883(17) 0.0208(7) Uani 1 1 d .
H45 H 0.7009 0.2096 0.5295 0.025 Uiso 1 1 calc R
C46 C 0.85193(17) 0.1536(3) 0.7209(2) 0.0312(9) Uani 1 1 d .
H46A H 0.8257 0.1145 0.7471 0.037 Uiso 1 1 calc R
H46B H 0.8734 0.1075 0.6942 0.037 Uiso 1 1 calc R
C47 C 0.97508(17) 0.2349(3) 0.68795(17) 0.0256(8) Uani 1 1 d .
H47A H 1.0125 0.2767 0.6861 0.038 Uiso 1 1 calc R
H47B H 0.9386 0.2543 0.6518 0.038 Uiso 1 1 calc R
H47C H 0.9863 0.1664 0.6814 0.038 Uiso 1 1 calc R
C48 C 0.95675(16) 0.2460(2) 0.75545(18) 0.0221(7) Uani 1 1 d .
C49 C 0.89728(17) 0.2340(3) 0.8342(2) 0.0305(9) Uani 1 1 d .
H49 H 0.8633 0.2186 0.8571 0.037 Uiso 1 1 calc R
C50 C 0.95096(18) 0.2862(3) 0.85918(19) 0.0268(8) Uani 1 1 d .
H50 H 0.9616 0.3134 0.9038 0.032 Uiso 1 1 calc R
O11W O 0.42219(19) 0.1675(4) 0.44885(19) 0.0904(15) Uani 1 1 d .
H111 H 0.4090 0.1529 0.4851 0.136 Uiso 1 1 d R
H112 H 0.4436 0.2216 0.4585 0.136 Uiso 1 1 d R
O12W O 0.3650(3) -0.0054(3) 0.3911(2) 0.0995(17) Uani 1 1 d .
H121 H 0.3773 -0.0536 0.4176 0.149 Uiso 1 1 d R
H122 H 0.3997 0.0277 0.3909 0.149 Uiso 1 1 d R

loop_
_atom_site_aniso_label
_atom_site_aniso_U_11
_atom_site_aniso_U_22
_atom_site_aniso_U_33
_atom_site_aniso_U_23
_atom_site_aniso_U_13
_atom_site_aniso_U_12
Co1 0.0199(3) 0.0272(3) 0.0164(2) -0.00321(19) 0.00161(18) -0.00467(19)
Co2 0.0182(2) 0.0220(3) 0.0150(2) 0.00308(18) 0.00076(17) 0.00256(18)
O1 0.0416(17) 0.0453(17) 0.0255(14) -0.0094(12) 0.0025(12) -0.0106(14)
O2 0.0293(15) 0.0447(17) 0.0285(15) -0.0005(13) -0.0013(11) 0.0025(13)
O3 0.0421(17) 0.0410(17) 0.0248(14) 0.0079(12) 0.0012(12) 0.0105(14)
O4 0.0254(14) 0.0432(17) 0.0395(17) -0.0077(14) 0.0017(12) -0.0016(13)
O5 0.0398(16) 0.0396(16) 0.0234(14) 0.0048(12) 0.0021(12) -0.0117(13)
O6 0.070(2) 0.053(2) 0.0394(18) 0.0217(15) 0.0207(17) 0.0092(17)
O7 0.0348(15) 0.0328(15) 0.0196(13) -0.0017(11) 0.0000(11) 0.0062(12)
O8 0.055(2) 0.0474(18) 0.0331(16) -0.0125(14) 0.0099(14) 0.0085(15)
O1W 0.0225(13) 0.0339(15) 0.0286(14) -0.0001(11) 0.0023(11) -0.0078(11)
O2W 0.0252(13) 0.0315(14) 0.0254(13) 0.0005(11) 0.0005(10) 0.0105(11)
O3W 0.0475(18) 0.0372(17) 0.0405(17) 0.0056(13) 0.0076(14) -0.0124(14)
O4W 0.0410(17) 0.0437(18) 0.0403(17) -0.0032(14) 0.0036(13) -0.0140(14)
O5W 0.0472(19) 0.066(2) 0.0459(19) -0.0132(16) 0.0119(15) -0.0245(17)
O6W 0.066(2) 0.0453(18) 0.0364(17) -0.0046(14) 0.0186(15) -0.0232(16)
O7W 0.059(2) 0.056(2) 0.053(2) -0.0041(16) 0.0264(17) -0.0121(17)
O8W 0.070(2) 0.081(3) 0.045(2) 0.0101(18) 0.0221(18) 0.025(2)
O9W 0.055(2) 0.075(3) 0.057(2) 0.0264(19) 0.0238(17) 0.0078(18)
O10W 0.061(2) 0.062(2) 0.046(2) -0.0043(17) 0.0054(16) 0.0163(18)
N1 0.0217(15) 0.0279(16) 0.0209(15) -0.0087(12) 0.0066(12) -0.0074(12)
N2 0.0170(15) 0.0302(17) 0.0375(19) -0.0198(14) 0.0019(13) -0.0063(13)
N3 0.0228(15) 0.0178(14) 0.0129(13) 0.0015(11) -0.0017(11) -0.0070(11)
N4 0.0198(14) 0.0178(14) 0.0162(14) -0.0001(11) 0.0017(11) 0.0013(11)
N5 0.0196(14) 0.0200(15) 0.0174(14) 0.0010(11) 0.0020(11) 0.0003(11)
N6 0.0224(15) 0.0208(15) 0.0156(14) 0.0001(11) -0.0038(11) 0.0089(12)
N7 0.0150(14) 0.0298(17) 0.0312(17) 0.0151(14) -0.0010(12) 0.0013(12)
N8 0.0190(15) 0.0243(16) 0.0218(15) 0.0072(12) 0.0042(12) 0.0048(12)
C1 0.025(2) 0.055(3) 0.041(3) -0.006(2) -0.0016(18) 0.000(2)
C2 0.043(3) 0.107(5) 0.072(4) -0.041(4) -0.024(3) 0.022(3)
C3 0.056(3) 0.071(4) 0.066(4) -0.022(3) -0.029(3) 0.019(3)
C4 0.040(3) 0.044(3) 0.030(2) -0.0028(19) -0.0100(19) 0.010(2)
C5 0.045(3) 0.044(3) 0.032(2) 0.007(2) 0.0063(19) 0.001(2)
C6 0.040(2) 0.046(3) 0.032(2) -0.006(2) 0.0062(18) 0.008(2)
C7 0.030(2) 0.034(2) 0.029(2) -0.0122(17) 0.0124(16) -0.0140(17)
C8 0.024(2) 0.042(2) 0.044(2) -0.029(2) 0.0182(17) -0.0149(18)
C9 0.0177(17) 0.0237(18) 0.0274(19) -0.0129(15) 0.0026(14) -0.0075(14)
C10 0.0261(19) 0.031(2) 0.0249(19) -0.0064(16) -0.0002(15) 0.0001(16)
C11 0.0184(19) 0.032(2) 0.055(3) -0.025(2) -0.0019(17) -0.0008(16)
C12 0.0130(17) 0.028(2) 0.041(2) -0.0181(17) 0.0039(15) -0.0026(14)
C13 0.0230(19) 0.0223(19) 0.041(2) -0.0099(16) 0.0115(16) -0.0078(15)
C14 0.0216(18) 0.0275(19) 0.0272(19) -0.0058(15) 0.0102(15) -0.0067(15)
C15 0.0136(16) 0.0230(18) 0.0231(17) -0.0081(14) 0.0077(13) -0.0047(13)
C16 0.0192(17) 0.0200(18) 0.036(2) -0.0090(15) 0.0007(15) -0.0013(14)
C17 0.0216(19) 0.028(2) 0.032(2) -0.0100(16) -0.0046(15) 0.0024(15)
C18 0.0176(16) 0.0203(17) 0.0185(16) -0.0026(13) 0.0061(13) -0.0057(13)
C19 0.0139(16) 0.0238(18) 0.0247(18) -0.0050(14) 0.0015(13) -0.0004(13)
C20 0.0210(17) 0.0182(17) 0.0226(17) -0.0049(14) 0.0016(14) -0.0014(14)
C21 0.0247(18) 0.0196(17) 0.0134(16) -0.0007(13) 0.0017(13) -0.0073(14)
C22 0.0263(18) 0.0223(18) 0.0165(16) 0.0045(14) -0.0022(14) -0.0020(15)
C23 0.0271(19) 0.0160(17) 0.0216(17) 0.0004(14) 0.0045(14) -0.0053(14)
C24 0.0309(19) 0.0193(18) 0.0154(16) 0.0037(13) -0.0059(14) -0.0063(15)
C25 0.0261(19) 0.0266(19) 0.0245(18) 0.0038(15) 0.0091(15) 0.0026(15)
C26 0.0216(17) 0.0165(16) 0.0148(16) -0.0014(13) 0.0029(13) -0.0036(13)
C27 0.0259(19) 0.0251(19) 0.0192(17) -0.0031(14) 0.0062(14) -0.0092(15)
C28 0.0200(17) 0.0207(18) 0.0245(18) -0.0032(14) 0.0061(14) -0.0023(14)
C29 0.0192(17) 0.0225(18) 0.0263(19) 0.0046(14) 0.0062(14) 0.0045(14)
C30 0.0268(19) 0.0274(19) 0.0210(18) 0.0037(15) 0.0084(15) 0.0102(15)
C31 0.0228(17) 0.0189(17) 0.0158(16) 0.0010(13) -0.0005(13) 0.0040(14)
C32 0.0228(18) 0.029(2) 0.028(2) -0.0030(16) 0.0051(15) -0.0046(15)
C33 0.033(2) 0.0239(19) 0.0191(17) -0.0062(14) -0.0089(15) 0.0075(16)
C34 0.0242(18) 0.0230(18) 0.0143(16) -0.0005(13) -0.0008(13) 0.0080(14)
C35 0.0234(18) 0.0196(18) 0.0231(18) 0.0031(14) 0.0024(14) 0.0023(14)
C36 0.0164(17) 0.0273(19) 0.0198(17) 0.0032(14) 0.0011(13) 0.0009(14)
C37 0.0145(16) 0.0246(18) 0.0164(16) 0.0034(13) 0.0066(13) 0.0042(13)
C38 0.0242(18) 0.0175(17) 0.0178(16) -0.0006(13) 0.0015(14) 0.0051(14)
C39 0.0234(18) 0.0221(18) 0.0163(16) -0.0053(14) -0.0045(13) 0.0059(14)
C40 0.0132(16) 0.0253(18) 0.0200(17) 0.0057(14) 0.0047(13) 0.0017(13)
C41 0.0205(18) 0.0191(18) 0.031(2) 0.0052(15) -0.0002(15) 0.0019(14)
C42 0.0207(18) 0.030(2) 0.030(2) 0.0082(16) -0.0054(15) -0.0019(15)
C43 0.0115(16) 0.0236(19) 0.035(2) 0.0150(15) 0.0029(14) 0.0009(14)
C44 0.0218(18) 0.0233(19) 0.031(2) 0.0073(15) 0.0069(15) 0.0039(15)
C45 0.0173(17) 0.0245(18) 0.0205(17) -0.0004(14) 0.0037(13) 0.0034(14)
C46 0.0217(19) 0.025(2) 0.042(2) 0.0169(17) -0.0041(16) -0.0031(15)
C47 0.0231(18) 0.029(2) 0.0229(18) 0.0037(15) 0.0014(14) -0.0015(15)
C48 0.0172(17) 0.0233(18) 0.0241(18) 0.0112(14) 0.0001(14) 0.0056(14)
C49 0.0197(18) 0.037(2) 0.036(2) 0.0175(18) 0.0103(16) 0.0073(16)
C50 0.029(2) 0.029(2) 0.0231(18) 0.0099(15) 0.0087(15) 0.0077(16)
O11W 0.067(3) 0.153(4) 0.056(2) 0.041(3) 0.022(2) 0.021(3)
O12W 0.157(5) 0.049(2) 0.090(3) 0.007(2) 0.021(3) 0.041(3)

loop_
_atom_type_symbol
_atom_type_description
_atom_type_scat_dispersion_real
_atom_type_scat_dispersion_imag
_atom_type_scat_source
C C 0.0033 0.0016 'International Tables Vol C Tables 4.2.6.8 and 6.1.1.4'
H H 0.0000 0.0000 'International Tables Vol C Tables 4.2.6.8 and 6.1.1.4'
N N 0.0061 0.0033 'International Tables Vol C Tables 4.2.6.8 and 6.1.1.4'
O O 0.0106 0.0060 'International Tables Vol C Tables 4.2.6.8 and 6.1.1.4'
Co Co 0.3494 0.9721 'International Tables Vol C Tables 4.2.6.8 and 6.1.1.4'

loop_
_geom_angle_atom_site_label_1
_geom_angle_atom_site_label_2
_geom_angle_atom_site_label_3
_geom_angle
_geom_angle_site_symmetry_1
_geom_angle_site_symmetry_3
O5 Co1 N1 91.30(11) . .
O5 Co1 N5 93.78(11) . .
N1 Co1 N5 94.64(11) . .
O5 Co1 O1W 174.60(10) . .
N1 Co1 O1W 89.46(10) . .
N5 Co1 O1W 91.49(10) . .
O5 Co1 O2 92.93(11) . .
N1 Co1 O2 162.58(11) . .
N5 Co1 O2 101.93(11) . .
O1W Co1 O2 84.81(10) . .
O5 Co1 O1 89.28(10) . .
N1 Co1 O1 103.63(11) . .
N5 Co1 O1 161.41(11) . .
O1W Co1 O1 85.35(10) . .
O2 Co1 O1 59.57(11) . .
N4 Co2 N8 95.55(11) . .
N4 Co2 O7 93.29(10) . .
N8 Co2 O7 92.70(11) . .
N4 Co2 O2W 90.33(10) . .
N8 Co2 O2W 89.99(10) . .
O7 Co2 O2W 175.26(9) . .
N4 Co2 O4 103.61(11) . 1_656
N8 Co2 O4 159.48(11) . 1_656
O7 Co2 O4 93.46(10) . 1_656
O2W Co2 O4 82.70(10) . 1_656
N4 Co2 O3 163.55(11) . 1_656
N8 Co2 O3 100.38(11) . 1_656
O7 Co2 O3 90.03(10) . 1_656
O2W Co2 O3 85.64(10) . 1_656
O4 Co2 O3 60.08(11) 1_656 1_656
C1 O1 Co1 87.6(2) . .
C1 O2 Co1 92.3(2) . .
C4 O3 Co2 89.5(2) . 1_454
C4 O4 Co2 90.1(2) . 1_454
C5 O5 Co1 129.4(3) . .
C6 O7 Co2 124.0(3) . .
Co1 O1W H11 124.0 . .
Co1 O1W H12 123.3 . .
H11 O1W H12 108.4 . .
Co2 O2W H21 118.6 . .
Co2 O2W H22 124.7 . .
H21 O2W H22 107.9 . .
H31 O3W H32 105.5 . .
H41 O4W H42 108.1 . .
H51 O5W H52 108.8 . .
H61 O6W H62 108.2 . .
H71 O7W H72 109.0 . .
H81 O8W H82 110.9 . .
H91 O9W H92 108.8 . .
H101 O10W H102 109.5 . .
C9 N1 C7 106.4(3) . .
C9 N1 Co1 132.7(2) . .
C7 N1 Co1 120.9(3) . .
C9 N2 C8 107.9(3) . .
C9 N2 C11 126.3(3) . .
C8 N2 C11 125.8(3) . .
C26 N3 C27 108.4(3) . .
C26 N3 C24 126.7(3) . .
C27 N3 C24 124.8(3) . .
C26 N4 C28 106.2(3) . .
C26 N4 Co2 130.4(2) . .
C28 N4 Co2 123.2(2) . .
C31 N5 C29 106.0(3) . .
C31 N5 Co1 130.7(2) . .
C29 N5 Co1 123.2(2) . .
C31 N6 C30 107.6(3) . .
C31 N6 C33 127.5(3) . .
C30 N6 C33 124.8(3) . .
C48 N7 C49 107.7(3) . .
C48 N7 C46 126.7(3) . .
C49 N7 C46 125.4(3) . .
C48 N8 C50 106.1(3) . .
C48 N8 Co2 132.3(2) . .
C50 N8 Co2 121.7(2) . .
O2 C1 O1 120.5(4) . .
O2 C1 C2 117.5(4) . .
O1 C1 C2 121.9(4) . .
C3 C2 C1 117.4(5) . .
C3 C2 H2A 107.9 . .
C1 C2 H2A 107.9 . .
C3 C2 H2B 107.9 . .
C1 C2 H2B 107.9 . .
H2A C2 H2B 107.2 . .
C2 C3 C4 113.3(5) . .
C2 C3 H3A 108.9 . .
C4 C3 H3A 108.9 . .
C2 C3 H3B 108.9 . .
C4 C3 H3B 108.9 . .
H3A C3 H3B 107.7 . .
O3 C4 O4 120.0(4) . .
O3 C4 C3 119.5(4) . .
O4 C4 C3 120.5(5) . .
O6 C5 O5 128.7(4) . .
O6 C5 H5 115.7 . .
O5 C5 H5 115.7 . .
O8 C6 O7 128.4(4) . .
O8 C6 H6 115.8 . .
O7 C6 H6 115.8 . .
C8 C7 N1 109.0(4) . .
C8 C7 H7 125.5 . .
N1 C7 H7 125.5 . .
C7 C8 N2 106.8(3) . .
C7 C8 H8 126.6 . .
N2 C8 H8 126.6 . .
N1 C9 N2 109.9(3) . .
N1 C9 C10 127.7(3) . .
N2 C9 C10 122.4(3) . .
C9 C10 H10A 109.5 . .
C9 C10 H10B 109.5 . .
H10A C10 H10B 109.5 . .
C9 C10 H10C 109.5 . .
H10A C10 H10C 109.5 . .
H10B C10 H10C 109.5 . .
N2 C11 C12 113.6(3) . .
N2 C11 H11A 108.8 . .
C12 C11 H11A 108.8 . .
N2 C11 H11B 108.8 . .
C12 C11 H11B 108.8 . .
H11A C11 H11B 107.7 . .
C17 C12 C13 118.9(3) . .
C17 C12 C11 122.6(4) . .
C13 C12 C11 118.5(3) . .
C12 C13 C14 121.0(3) . .
C12 C13 H13 119.5 . .
C14 C13 H13 119.5 . .
C13 C14 C15 120.3(4) . .
C13 C14 H14 119.9 . .
C15 C14 H14 119.9 . .
C16 C15 C14 118.1(3) . .
C16 C15 C18 121.1(3) . .
C14 C15 C18 120.7(3) . .
C17 C16 C15 120.9(3) . .
C17 C16 H16 119.6 . .
C15 C16 H16 119.6 . .
C12 C17 C16 120.8(4) . .
C12 C17 H17 119.6 . .
C16 C17 H17 119.6 . .
C23 C18 C19 118.0(3) . .
C23 C18 C15 121.8(3) . .
C19 C18 C15 120.1(3) . .
C20 C19 C18 120.7(3) . .
C20 C19 H19 119.7 . .
C18 C19 H19 119.7 . .
C19 C20 C21 120.8(3) . .
C19 C20 H20 119.6 . .
C21 C20 H20 119.6 . .
C22 C21 C20 119.1(3) . .
C22 C21 C24 122.6(3) . .
C20 C21 C24 118.3(3) . .
C21 C22 C23 120.6(3) . .
C21 C22 H22A 119.7 . .
C23 C22 H22A 119.7 . .
C22 C23 C18 120.9(3) . .
C22 C23 H23 119.6 . .
C18 C23 H23 119.6 . .
N3 C24 C21 113.7(3) . .
N3 C24 H24A 108.8 . .
C21 C24 H24A 108.8 . .
N3 C24 H24B 108.8 . .
C21 C24 H24B 108.8 . .
H24A C24 H24B 107.7 . .
C26 C25 H25A 109.5 . .
C26 C25 H25B 109.5 . .
H25A C25 H25B 109.5 . .
C26 C25 H25C 109.5 . .
H25A C25 H25C 109.5 . .
H25B C25 H25C 109.5 . .
N4 C26 N3 109.8(3) . .
N4 C26 C25 127.5(3) . .
N3 C26 C25 122.7(3) . .
C28 C27 N3 106.0(3) . .
C28 C27 H27 127.0 . .
N3 C27 H27 127.0 . .
C27 C28 N4 109.6(3) . .
C27 C28 H28 125.2 . .
N4 C28 H28 125.2 . .
C30 C29 N5 109.9(3) . .
C30 C29 H29 125.0 . .
N5 C29 H29 125.0 . .
C29 C30 N6 106.2(3) . .
C29 C30 H30 126.9 . .
N6 C30 H30 126.9 . .
N5 C31 N6 110.3(3) . .
N5 C31 C32 127.3(3) . .
N6 C31 C32 122.3(3) . .
C31 C32 H32A 109.5 . .
C31 C32 H32B 109.5 . .
H32A C32 H32B 109.5 . .
C31 C32 H32C 109.5 . .
H32A C32 H32C 109.5 . .
H32B C32 H32C 109.5 . .
N6 C33 C34 113.4(3) . .
N6 C33 H33A 108.9 . .
C34 C33 H33A 108.9 . .
N6 C33 H33B 108.9 . .
C34 C33 H33B 108.9 . .
H33A C33 H33B 107.7 . .
C35 C34 C39 118.9(3) . .
C35 C34 C33 118.7(3) . .
C39 C34 C33 122.3(3) . .
C36 C35 C34 120.7(3) . .
C36 C35 H35 119.7 . .
C34 C35 H35 119.7 . .
C35 C36 C37 121.0(3) . .
C35 C36 H36 119.5 . .
C37 C36 H36 119.5 . .
C38 C37 C36 117.8(3) . .
C38 C37 C40 121.6(3) . .
C36 C37 C40 120.5(3) . .
C39 C38 C37 120.9(3) . .
C39 C38 H38 119.6 . .
C37 C38 H38 119.6 . .
C38 C39 C34 120.7(3) . .
C38 C39 H39 119.6 . .
C34 C39 H39 119.6 . .
C41 C40 C45 117.9(3) . .
C41 C40 C37 120.7(3) . .
C45 C40 C37 121.3(3) . .
C40 C41 C42 120.8(3) . .
C40 C41 H41A 119.6 . .
C42 C41 H41A 119.6 . .
C43 C42 C41 120.5(3) . .
C43 C42 H42A 119.7 . .
C41 C42 H42A 119.7 . .
C44 C43 C42 119.3(3) . .
C44 C43 C46 118.6(3) . .
C42 C43 C46 122.1(3) . .
C43 C44 C45 120.7(3) . .
C43 C44 H44 119.7 . .
C45 C44 H44 119.7 . .
C44 C45 C40 120.8(3) . .
C44 C45 H45 119.6 . .
C40 C45 H45 119.6 . .
N7 C46 C43 112.7(3) . .
N7 C46 H46A 109.1 . .
C43 C46 H46A 109.1 . .
N7 C46 H46B 109.1 . .
C43 C46 H46B 109.1 . .
H46A C46 H46B 107.8 . .
C48 C47 H47A 109.5 . .
C48 C47 H47B 109.5 . .
H47A C47 H47B 109.5 . .
C48 C47 H47C 109.5 . .
H47A C47 H47C 109.5 . .
H47B C47 H47C 109.5 . .
N8 C48 N7 110.2(3) . .
N8 C48 C47 127.8(3) . .
N7 C48 C47 122.0(3) . .
C50 C49 N7 106.4(3) . .
C50 C49 H49 126.8 . .
N7 C49 H49 126.8 . .
C49 C50 N8 109.6(3) . .
C49 C50 H50 125.2 . .
N8 C50 H50 125.2 . .
H111 O11W H112 104.8 . .
H121 O12W H122 105.0 . .

loop_
_geom_bond_atom_site_label_1
_geom_bond_atom_site_label_2
_geom_bond_distance
_geom_bond_site_symmetry_2
Co1 O5 2.087(3) .
Co1 N1 2.091(3) .
Co1 N5 2.099(3) .
Co1 O1W 2.138(2) .
Co1 O2 2.164(3) .
Co1 O1 2.250(3) .
Co2 N4 2.083(3) .
Co2 N8 2.085(3) .
Co2 O7 2.109(3) .
Co2 O2W 2.147(2) .
Co2 O4 2.185(3) 1_656
Co2 O3 2.206(3) 1_656
O1 C1 1.280(5) .
O2 C1 1.247(5) .
O3 C4 1.261(5) .
O3 Co2 2.206(3) 1_454
O4 C4 1.277(5) .
O4 Co2 2.185(3) 1_454
O5 C5 1.256(5) .
O6 C5 1.233(5) .
O7 C6 1.269(5) .
O8 C6 1.229(5) .
O1W H11 0.8439 .
O1W H12 0.8445 .
O2W H21 0.8470 .
O2W H22 0.8441 .
O3W H31 0.8538 .
O3W H32 0.8537 .
O4W H41 0.8472 .
O4W H42 0.8436 .
O5W H51 0.8431 .
O5W H52 0.8430 .
O6W H61 0.8468 .
O6W H62 0.8439 .
O7W H71 0.8439 .
O7W H72 0.8399 .
O8W H81 0.8400 .
O8W H82 0.8536 .
O9W H91 0.8411 .
O9W H92 0.8450 .
O10W H101 0.8411 .
O10W H102 0.8452 .
N1 C9 1.328(5) .
N1 C7 1.391(4) .
N2 C9 1.349(4) .
N2 C8 1.375(5) .
N2 C11 1.461(5) .
N3 C26 1.352(4) .
N3 C27 1.374(4) .
N3 C24 1.456(4) .
N4 C26 1.330(4) .
N4 C28 1.388(4) .
N5 C31 1.323(4) .
N5 C29 1.384(4) .
N6 C31 1.351(4) .
N6 C30 1.380(5) .
N6 C33 1.452(4) .
N7 C48 1.355(4) .
N7 C49 1.378(5) .
N7 C46 1.462(5) .
N8 C48 1.329(4) .
N8 C50 1.388(4) .
C1 C2 1.543(6) .
C2 C3 1.392(7) .
C2 H2A 0.9900 .
C2 H2B 0.9900 .
C3 C4 1.523(6) .
C3 H3A 0.9900 .
C3 H3B 0.9900 .
C5 H5 0.9500 .
C6 H6 0.9500 .
C7 C8 1.341(6) .
C7 H7 0.9500 .
C8 H8 0.9500 .
C9 C10 1.486(5) .
C10 H10A 0.9800 .
C10 H10B 0.9800 .
C10 H10C 0.9800 .
C11 C12 1.509(5) .
C11 H11A 0.9900 .
C11 H11B 0.9900 .
C12 C17 1.375(5) .
C12 C13 1.389(5) .
C13 C14 1.390(5) .
C13 H13 0.9500 .
C14 C15 1.401(5) .
C14 H14 0.9500 .
C15 C16 1.394(5) .
C15 C18 1.483(4) .
C16 C17 1.391(5) .
C16 H16 0.9500 .
C17 H17 0.9500 .
C18 C23 1.391(5) .
C18 C19 1.404(5) .
C19 C20 1.379(4) .
C19 H19 0.9500 .
C20 C21 1.385(5) .
C20 H20 0.9500 .
C21 C22 1.380(5) .
C21 C24 1.512(4) .
C22 C23 1.390(5) .
C22 H22A 0.9500 .
C23 H23 0.9500 .
C24 H24A 0.9900 .
C24 H24B 0.9900 .
C25 C26 1.474(5) .
C25 H25A 0.9800 .
C25 H25B 0.9800 .
C25 H25C 0.9800 .
C27 C28 1.349(5) .
C27 H27 0.9500 .
C28 H28 0.9500 .
C29 C30 1.339(5) .
C29 H29 0.9500 .
C30 H30 0.9500 .
C31 C32 1.485(5) .
C32 H32A 0.9800 .
C32 H32B 0.9800 .
C32 H32C 0.9800 .
C33 C34 1.519(4) .
C33 H33A 0.9900 .
C33 H33B 0.9900 .
C34 C35 1.385(5) .
C34 C39 1.388(5) .
C35 C36 1.379(5) .
C35 H35 0.9500 .
C36 C37 1.404(5) .
C36 H36 0.9500 .
C37 C38 1.394(5) .
C37 C40 1.484(4) .
C38 C39 1.384(4) .
C38 H38 0.9500 .
C39 H39 0.9500 .
C40 C41 1.387(5) .
C40 C45 1.403(5) .
C41 C42 1.394(5) .
C41 H41A 0.9500 .
C42 C43 1.380(5) .
C42 H42A 0.9500 .
C43 C44 1.376(5) .
C43 C46 1.520(5) .
C44 C45 1.386(5) .
C44 H44 0.9500 .
C45 H45 0.9500 .
C46 H46A 0.9900 .
C46 H46B 0.9900 .
C47 C48 1.484(5) .
C47 H47A 0.9800 .
C47 H47B 0.9800 .
C47 H47C 0.9800 .
C49 C50 1.346(5) .
C49 H49 0.9500 .
C50 H50 0.9500 .
O11W H111 0.8501 .
O11W H112 0.8674 .
O12W H121 0.8517 .
O12W H122 0.8599 .

loop_
_geom_torsion_atom_site_label_1
_geom_torsion_atom_site_label_2
_geom_torsion_atom_site_label_3
_geom_torsion_atom_site_label_4
_geom_torsion
_geom_torsion_site_symmetry_1
O5 Co1 O1 C1 -93.1(3) .
N1 Co1 O1 C1 175.7(3) .
N5 Co1 O1 C1 6.6(5) .
O1W Co1 O1 C1 87.4(3) .
O2 Co1 O1 C1 0.7(3) .
O5 Co1 O2 C1 86.7(3) .
N1 Co1 O2 C1 -17.1(5) .
N5 Co1 O2 C1 -178.8(3) .
O1W Co1 O2 C1 -88.4(3) .
O1 Co1 O2 C1 -0.7(3) .
N1 Co1 O5 C5 143.7(4) .
N5 Co1 O5 C5 -121.6(4) .
O1W Co1 O5 C5 45.7(13) .
O2 Co1 O5 C5 -19.4(4) .
O1 Co1 O5 C5 40.1(4) .
N4 Co2 O7 C6 -121.2(3) .
N8 Co2 O7 C6 143.1(3) .
O2W Co2 O7 C6 18.5(14) .
O4 Co2 O7 C6 -17.3(3) 1_656
O3 Co2 O7 C6 42.7(3) 1_656
O5 Co1 N1 C9 136.5(3) .
N5 Co1 N1 C9 42.6(3) .
O1W Co1 N1 C9 -48.8(3) .
O2 Co1 N1 C9 -119.4(4) .
O1 Co1 N1 C9 -133.9(3) .
O5 Co1 N1 C7 -40.3(3) .
N5 Co1 N1 C7 -134.2(3) .
O1W Co1 N1 C7 134.3(3) .
O2 Co1 N1 C7 63.7(5) .
O1 Co1 N1 C7 49.3(3) .
N8 Co2 N4 C26 46.5(3) .
O7 Co2 N4 C26 -46.6(3) .
O2W Co2 N4 C26 136.5(3) .
O4 Co2 N4 C26 -140.9(3) 1_656
O3 Co2 N4 C26 -147.9(3) 1_656
N8 Co2 N4 C28 -127.6(3) .
O7 Co2 N4 C28 139.4(3) .
O2W Co2 N4 C28 -37.5(3) .
O4 Co2 N4 C28 45.0(3) 1_656
O3 Co2 N4 C28 38.1(5) 1_656
O5 Co1 N5 C31 -43.4(3) .
N1 Co1 N5 C31 48.2(3) .
O1W Co1 N5 C31 137.8(3) .
O2 Co1 N5 C31 -137.2(3) .
O1 Co1 N5 C31 -142.4(3) .
O5 Co1 N5 C29 140.3(3) .
N1 Co1 N5 C29 -128.1(3) .
O1W Co1 N5 C29 -38.5(3) .
O2 Co1 N5 C29 46.5(3) .
O1 Co1 N5 C29 41.3(5) .
N4 Co2 N8 C48 45.9(3) .
O7 Co2 N8 C48 139.5(3) .
O2W Co2 N8 C48 -44.4(3) .
O4 Co2 N8 C48 -113.2(4) 1_656
O3 Co2 N8 C48 -130.0(3) 1_656
N4 Co2 N8 C50 -132.9(3) .
O7 Co2 N8 C50 -39.3(3) .
O2W Co2 N8 C50 136.8(3) .
O4 Co2 N8 C50 68.0(4) 1_656
O3 Co2 N8 C50 51.2(3) 1_656
Co1 O2 C1 O1 1.2(5) .
Co1 O2 C1 C2 -174.6(5) .
Co1 O1 C1 O2 -1.2(4) .
Co1 O1 C1 C2 174.5(5) .
O2 C1 C2 C3 -161.2(6) .
O1 C1 C2 C3 23.0(10) .
C1 C2 C3 C4 -178.4(5) .
Co2 O3 C4 O4 5.4(4) 1_454
Co2 O3 C4 C3 -175.2(4) 1_454
Co2 O4 C4 O3 -5.5(4) 1_454
Co2 O4 C4 C3 175.2(4) 1_454
C2 C3 C4 O3 -101.3(7) .
C2 C3 C4 O4 78.1(8) .
Co1 O5 C5 O6 -176.7(3) .
Co2 O7 C6 O8 -177.2(4) .
C9 N1 C7 C8 -0.4(4) .
Co1 N1 C7 C8 177.2(2) .
N1 C7 C8 N2 0.3(4) .
C9 N2 C8 C7 -0.1(4) .
C11 N2 C8 C7 -179.0(3) .
C7 N1 C9 N2 0.3(4) .
Co1 N1 C9 N2 -176.9(2) .
C7 N1 C9 C10 178.4(3) .
Co1 N1 C9 C10 1.2(5) .
C8 N2 C9 N1 -0.1(4) .
C11 N2 C9 N1 178.7(3) .
C8 N2 C9 C10 -178.3(3) .
C11 N2 C9 C10 0.5(5) .
C9 N2 C11 C12 -77.0(5) .
C8 N2 C11 C12 101.6(4) .
N2 C11 C12 C17 -23.5(5) .
N2 C11 C12 C13 158.1(3) .
C17 C12 C13 C14 -0.8(5) .
C11 C12 C13 C14 177.7(3) .
C12 C13 C14 C15 1.7(5) .
C13 C14 C15 C16 -1.1(5) .
C13 C14 C15 C18 -177.8(3) .
C14 C15 C16 C17 -0.4(5) .
C18 C15 C16 C17 176.3(3) .
C13 C12 C17 C16 -0.8(6) .
C11 C12 C17 C16 -179.2(4) .
C15 C16 C17 C12 1.4(6) .
C16 C15 C18 C23 -149.1(3) .
C14 C15 C18 C23 27.5(5) .
C16 C15 C18 C19 27.4(5) .
C14 C15 C18 C19 -156.0(3) .
C23 C18 C19 C20 -0.4(5) .
C15 C18 C19 C20 -177.1(3) .
C18 C19 C20 C21 1.3(5) .
C19 C20 C21 C22 -1.0(5) .
C19 C20 C21 C24 176.4(3) .
C20 C21 C22 C23 -0.3(5) .
C24 C21 C22 C23 -177.5(3) .
C21 C22 C23 C18 1.2(5) .
C19 C18 C23 C22 -0.8(5) .
C15 C18 C23 C22 175.8(3) .
C26 N3 C24 C21 -81.7(4) .
C27 N3 C24 C21 95.2(4) .
C22 C21 C24 N3 -16.9(5) .
C20 C21 C24 N3 165.9(3) .
C28 N4 C26 N3 -1.0(4) .
Co2 N4 C26 N3 -175.8(2) .
C28 N4 C26 C25 177.2(3) .
Co2 N4 C26 C25 2.4(5) .
C27 N3 C26 N4 1.3(4) .
C24 N3 C26 N4 178.7(3) .
C27 N3 C26 C25 -177.0(3) .
C24 N3 C26 C25 0.4(5) .
C26 N3 C27 C28 -1.1(4) .
C24 N3 C27 C28 -178.5(3) .
N3 C27 C28 N4 0.5(4) .
C26 N4 C28 C27 0.3(4) .
Co2 N4 C28 C27 175.5(2) .
C31 N5 C29 C30 0.6(4) .
Co1 N5 C29 C30 177.7(2) .
N5 C29 C30 N6 0.0(4) .
C31 N6 C30 C29 -0.6(4) .
C33 N6 C30 C29 -177.1(3) .
C29 N5 C31 N6 -1.0(4) .
Co1 N5 C31 N6 -177.8(2) .
C29 N5 C31 C32 176.3(3) .
Co1 N5 C31 C32 -0.4(5) .
C30 N6 C31 N5 1.0(4) .
C33 N6 C31 N5 177.4(3) .
C30 N6 C31 C32 -176.5(3) .
C33 N6 C31 C32 -0.1(5) .
C31 N6 C33 C34 -83.6(4) .
C30 N6 C33 C34 92.3(4) .
N6 C33 C34 C35 167.4(3) .
N6 C33 C34 C39 -15.0(5) .
C39 C34 C35 C36 -0.8(5) .
C33 C34 C35 C36 176.8(3) .
C34 C35 C36 C37 1.7(5) .
C35 C36 C37 C38 -1.2(5) .
C35 C36 C37 C40 -178.5(3) .
C36 C37 C38 C39 -0.2(5) .
C40 C37 C38 C39 177.0(3) .
C37 C38 C39 C34 1.0(5) .
C35 C34 C39 C38 -0.5(5) .
C33 C34 C39 C38 -178.1(3) .
C38 C37 C40 C41 -152.3(3) .
C36 C37 C40 C41 24.9(5) .
C38 C37 C40 C45 24.6(5) .
C36 C37 C40 C45 -158.2(3) .
C45 C40 C41 C42 0.3(5) .
C37 C40 C41 C42 177.3(3) .
C40 C41 C42 C43 1.3(6) .
C41 C42 C43 C44 -2.0(6) .
C41 C42 C43 C46 -179.6(3) .
C42 C43 C44 C45 1.0(5) .
C46 C43 C44 C45 178.7(3) .
C43 C44 C45 C40 0.6(5) .
C41 C40 C45 C44 -1.3(5) .
C37 C40 C45 C44 -178.3(3) .
C48 N7 C46 C43 -78.6(5) .
C49 N7 C46 C43 96.0(4) .
C44 C43 C46 N7 164.2(3) .
C42 C43 C46 N7 -18.1(5) .
C50 N8 C48 N7 -0.7(4) .
Co2 N8 C48 N7 -179.6(2) .
C50 N8 C48 C47 177.9(3) .
Co2 N8 C48 C47 -1.0(5) .
C49 N7 C48 N8 1.3(4) .
C46 N7 C48 N8 176.7(3) .
C49 N7 C48 C47 -177.4(3) .
C46 N7 C48 C47 -2.0(5) .
C48 N7 C49 C50 -1.4(4) .
C46 N7 C49 C50 -176.8(3) .
N7 C49 C50 N8 1.0(4) .
C48 N8 C50 C49 -0.2(4) .
Co2 N8 C50 C49 178.8(2) .
